data_9011427
loop_
_publ_author_name
'Ito, T.'
'Nowacki, W.'

_publ_section_title
;
 The crystal structure of freieslebenite, PbAgSbS3
;
_journal_name_full 'Zeitschrift fur Kristallographie'
_journal_page_first 85
_journal_page_last 102
_journal_volume 139
_journal_year 1974
_chemical_compound_source 'Vascongadas, Spain'
_chemical_formula_sum 'Ag Pb S3 Sb'
_chemical_name_mineral Freieslebenite
_space_group_IT_number 14
_symmetry_space_group_name_Hall '-P 2yab'
_symmetry_space_group_name_H-M 'P 1 21/a 1'
_cell_angle_alpha 90
_cell_angle_beta 92.25
_cell_angle_gamma 90
_cell_length_a 7.518
_cell_length_b 12.809
_cell_length_c 5.940
_cell_formula_units_Z 4
_cell_volume 571.569
_database_code_amcsd 0010760
_exptl_crystal_density_diffrn 6.194
_cod_original_cell_volume 571.570
_cod_original_formula_sum 'Pb Ag Sb S3'
_cod_database_code 9011427

loop_
_space_group_symop_operation_xyz
x,y,z
1/2+x,1/2-y,z
1/2-x,1/2+y,-z
-x,-y,-z

loop_
_atom_site_aniso_label
_atom_site_aniso_U_11
_atom_site_aniso_U_22
_atom_site_aniso_U_33
_atom_site_aniso_U_12
_atom_site_aniso_U_13
_atom_site_aniso_U_23
Pb 0.01940 0.02370 0.02300 0.00050 0.00120 0.00130
Ag 0.03540 0.03470 0.03860 -0.01410 0.00310 0.00410
Sb 0.01300 0.01550 0.01620 -0.00090 0.00030 0.00080
S1 0.01420 0.01340 0.02490 -0.00110 0.00280 -0.00200
S2 0.01700 0.01980 0.01510 0.00350 0.00240 -0.00010
S3 0.01420 0.01310 0.01800 -0.00160 0.00380 0.00120

loop_
_atom_site_label
_atom_site_fract_x
_atom_site_fract_y
_atom_site_fract_z
Pb 0.35000 0.41512 0.25309
Ag 0.37786 0.75971 0.21170
Sb 0.36516 0.08716 0.27172
S1 0.13840 0.21920 0.34570
S2 0.13500 0.62150 0.13080
S3 0.14750 0.94160 0.26590

loop_
_cod_related_entry_id
_cod_related_entry_database
_cod_related_entry_code
1 AMCSD 0010760
